data_7029085
loop_
_publ_author_name
'Nartop, Dilek'
'Clegg, William'
'Harrington, Ross W.'
'Henderson, Richard A.'
'Wills, Corinne Y.'

_publ_section_title
;
 Binding multidentate ligands to Ni(2+): kinetic identification of
 preferential binding sites.
;
_journal_issue 8
_journal_name_full 'Dalton transactions (Cambridge, England : 2003)'
_journal_page_first 3372
_journal_page_last 3382
_journal_paper_doi 10.1039/c3dt53359j
_journal_volume 43
_journal_year 2014
_chemical_formula_moiety 'C18 H20 N3 Ni O2 +,Cl -'
_chemical_formula_sum 'C18 H20 Cl N3 Ni O2'
_chemical_formula_weight 404.53
_chemical_name_systematic
;
 ?
;
_space_group_crystal_system monoclinic
_space_group_IT_number 14
_space_group_name_Hall '-P 2ybc'
_space_group_name_H-M_alt 'P 1 21/c 1'
_symmetry_space_group_name_Hall '-P 2ybc'
_symmetry_space_group_name_H-M 'P 1 21/c 1'
_atom_sites_solution_hydrogens mixed
_atom_sites_solution_primary direct
_atom_sites_solution_secondary difmap
_audit_creation_method SHELXL-2013
_cell_angle_alpha 90
_cell_angle_beta 114.061(13)
_cell_angle_gamma 90
_cell_formula_units_Z 4
_cell_length_a 10.8103(12)
_cell_length_b 14.5972(12)
_cell_length_c 12.1913(14)
_cell_measurement_reflns_used 1632
_cell_measurement_temperature 150(2)
_cell_measurement_theta_max 26.68
_cell_measurement_theta_min 2.54
_cell_volume 1756.6(4)
_computing_cell_refinement
;
CrysAlisPro, Oxford Diffraction Ltd.,
Version 1.171.34.44 (release 25-10-2010 CrysAlis171 .NET)
(compiled Oct 25 2010,18:11:34)
;
_computing_data_collection
;
CrysAlisPro, Oxford Diffraction Ltd.,
Version 1.171.34.44 (release 25-10-2010 CrysAlis171 .NET)
(compiled Oct 25 2010,18:11:34)
;
_computing_data_reduction
;
CrysAlisPro, Oxford Diffraction Ltd.,
Version 1.171.34.44 (release 25-10-2010 CrysAlis171 .NET)
(compiled Oct 25 2010,18:11:34)
;
_computing_molecular_graphics 'Bruker SHELXTL'
_computing_publication_material 'Bruker SHELXTL and local programs'
_computing_structure_refinement SHELXL-2013
_computing_structure_solution 'Bruker SHELXTL'
_diffrn_ambient_temperature 150(2)
_diffrn_detector_area_resol_mean 10.3968
_diffrn_measured_fraction_theta_full 0.976
_diffrn_measured_fraction_theta_max 0.999
_diffrn_measurement_device_type 'Oxford Diffraction Gemini A Ultra diffractometer'
_diffrn_measurement_method '\w scans'
_diffrn_radiation_type MoK\a
_diffrn_radiation_wavelength 0.71073
_diffrn_reflns_av_R_equivalents 0.0613
_diffrn_reflns_av_unetI/netI 0.0940
_diffrn_reflns_Laue_measured_fraction_full 0.976
_diffrn_reflns_Laue_measured_fraction_max 0.999
_diffrn_reflns_limit_h_max 12
_diffrn_reflns_limit_h_min -9
_diffrn_reflns_limit_k_max 17
_diffrn_reflns_limit_k_min -17
_diffrn_reflns_limit_l_max 10
_diffrn_reflns_limit_l_min -14
_diffrn_reflns_number 5795
_diffrn_reflns_point_group_measured_fraction_full 0.976
_diffrn_reflns_point_group_measured_fraction_max 0.999
_diffrn_reflns_theta_full 25.242
_diffrn_reflns_theta_max 25.025
_diffrn_reflns_theta_min 2.544
_diffrn_source 'Enhance (Mo) X-ray Source'
_exptl_absorpt_coefficient_mu 1.273
_exptl_absorpt_correction_T_max 0.950
_exptl_absorpt_correction_T_min 0.890
_exptl_absorpt_correction_type multi-scan
_exptl_absorpt_process_details
;
CrysAlisPro, Oxford Diffraction Ltd.,
Version 1.171.34.44 (release 25-10-2010 CrysAlis171 .NET)
(compiled Oct 25 2010,18:11:34)
Empirical absorption correction using spherical harmonics,
 implemented in SCALE3 ABSPACK scaling algorithm.
;
_exptl_crystal_colour orange
_exptl_crystal_density_diffrn 1.530
_exptl_crystal_density_method 'not measured'
_exptl_crystal_description block
_exptl_crystal_F_000 840
_exptl_crystal_size_max 0.10
_exptl_crystal_size_mid 0.10
_exptl_crystal_size_min 0.05
_refine_diff_density_max 2.098
_refine_diff_density_min -0.844
_refine_diff_density_rms 0.223
_refine_ls_extinction_method none
_refine_ls_goodness_of_fit_ref 1.022
_refine_ls_hydrogen_treatment mixed
_refine_ls_matrix_type full
_refine_ls_number_parameters 234
_refine_ls_number_reflns 3100
_refine_ls_number_restraints 0
_refine_ls_restrained_S_all 1.022
_refine_ls_R_factor_all 0.1282
_refine_ls_R_factor_gt 0.0856
_refine_ls_shift/su_max 0.000
_refine_ls_shift/su_mean 0.000
_refine_ls_structure_factor_coef Fsqd
_refine_ls_weighting_details
;
 w=1/[\s^2^(Fo^2^)+(0.1229P)^2^]
 where P=(Fo^2^+2Fc^2^)/3
;
_refine_ls_weighting_scheme calc
_refine_ls_wR_factor_gt 0.2020
_refine_ls_wR_factor_ref 0.2425
_reflns_Friedel_coverage 0.000
_reflns_number_gt 1890
_reflns_number_total 3100
_reflns_threshold_expression 'I > 2\s(I)'
_cod_data_source_file c3dt53359j.txt
_cod_data_source_block rah203
_cod_database_code 7029085
_shelx_space_group_comment
;
The symmetry employed for this shelxl refinement is uniquely defined
by the following loop, which should always be used as a source of
symmetry information in preference to the above space-group names.
They are only intended as comments.
;
_shelx_estimated_absorpt_t_min 0.883
_shelx_estimated_absorpt_t_max 0.939
_shelxl_version_number 2013-2

loop_
_space_group_symop_operation_xyz
'x, y, z'
'-x, y+1/2, -z+1/2'
'-x, -y, -z'
'x, -y-1/2, z-1/2'

loop_
_atom_site_label
_atom_site_type_symbol
_atom_site_fract_x
_atom_site_fract_y
_atom_site_fract_z
_atom_site_U_iso_or_equiv
_atom_site_adp_type
_atom_site_occupancy
_atom_site_site_symmetry_order
_atom_site_calc_flag
_atom_site_refinement_flags_posn
_atom_site_refinement_flags_adp
Ni Ni 0.22342(9) 0.25116(6) 0.09643(8) 0.0331(4) Uani 1 1 d . .
N1 N 0.3379(6) 0.2974(4) 0.2492(5) 0.0329(14) Uani 1 1 d . .
N2 N 0.2028(7) 0.3738(4) 0.0442(5) 0.0370(15) Uani 1 1 d . .
H2N H 0.133(7) 0.394(4) 0.045(5) 0.017(17) Uiso 1 1 d . .
N3 N 0.1210(7) 0.2210(4) -0.0611(5) 0.0388(15) Uani 1 1 d . .
O1 O 0.6361(7) 0.1521(4) 0.4673(5) 0.0464(15) Uani 1 1 d . .
H1O H 0.714(8) 0.140(6) 0.511(7) 0.05(3) Uiso 1 1 d . .
O2 O 0.2438(5) 0.1343(3) 0.1537(4) 0.0355(12) Uani 1 1 d . .
C1 C 0.6128(8) 0.2243(5) 0.5286(7) 0.0351(17) Uani 1 1 d . .
C2 C 0.6899(8) 0.2416(5) 0.6454(6) 0.0373(18) Uani 1 1 d . .
H2 H 0.7659 0.2040 0.6888 0.045 Uiso 1 1 calc R U
C3 C 0.6578(8) 0.3145(5) 0.7020(7) 0.0396(18) Uani 1 1 d . .
H3 H 0.7131 0.3276 0.7838 0.048 Uiso 1 1 calc R U
C4 C 0.5452(8) 0.3684(5) 0.6393(7) 0.0402(18) Uani 1 1 d . .
H4 H 0.5231 0.4183 0.6781 0.048 Uiso 1 1 calc R U
C5 C 0.4673(8) 0.3495(5) 0.5234(7) 0.0408(19) Uani 1 1 d . .
H5 H 0.3894 0.3860 0.4817 0.049 Uiso 1 1 calc R U
C6 C 0.4975(7) 0.2778(5) 0.4623(6) 0.0343(17) Uani 1 1 d . .
C7 C 0.4129(7) 0.2516(5) 0.3409(6) 0.0322(17) Uani 1 1 d . .
H7 H 0.4132 0.1877 0.3265 0.039 Uiso 1 1 calc R U
C8 C 0.3425(8) 0.3986(5) 0.2497(7) 0.0400(18) Uani 1 1 d . .
H8A H 0.4316 0.4206 0.3083 0.048 Uiso 1 1 calc R U
H8B H 0.2710 0.4241 0.2720 0.048 Uiso 1 1 calc R U
C9 C 0.3198(8) 0.4280(5) 0.1245(7) 0.0452(19) Uani 1 1 d . .
H9A H 0.2998 0.4944 0.1133 0.054 Uiso 1 1 calc R U
H9B H 0.4007 0.4150 0.1084 0.054 Uiso 1 1 calc R U
C10 C 0.1757(8) 0.3753(5) -0.0844(7) 0.0433(19) Uani 1 1 d . .
H10A H 0.2598 0.3632 -0.0958 0.052 Uiso 1 1 calc R U
H10B H 0.1392 0.4357 -0.1200 0.052 Uiso 1 1 calc R U
C11 C 0.0739(9) 0.3016(6) -0.1412(6) 0.048(2) Uani 1 1 d . .
H11A H -0.0169 0.3211 -0.1486 0.057 Uiso 1 1 calc R U
H11B H 0.0686 0.2869 -0.2223 0.057 Uiso 1 1 calc R U
C12 C 0.0912(7) 0.1399(5) -0.1041(7) 0.0384(18) Uani 1 1 d . .
H12 H 0.0359 0.1339 -0.1875 0.046 Uiso 1 1 calc R U
C13 C 0.1355(7) 0.0576(5) -0.0349(6) 0.0343(17) Uani 1 1 d . .
C14 C 0.1002(7) -0.0277(5) -0.0953(7) 0.0405(18) Uani 1 1 d . .
H14 H 0.0461 -0.0277 -0.1792 0.049 Uiso 1 1 calc R U
C15 C 0.1397(9) -0.1080(5) -0.0394(7) 0.045(2) Uani 1 1 d . .
H15 H 0.1147 -0.1643 -0.0818 0.054 Uiso 1 1 calc R U
C16 C 0.2205(8) -0.1057(6) 0.0858(7) 0.0418(19) Uani 1 1 d . .
H16 H 0.2528 -0.1616 0.1277 0.050 Uiso 1 1 calc R U
C17 C 0.2532(8) -0.0242(5) 0.1480(6) 0.0387(18) Uani 1 1 d . .
H17 H 0.3073 -0.0248 0.2320 0.046 Uiso 1 1 calc R U
C18 C 0.2078(7) 0.0594(5) 0.0891(6) 0.0353(17) Uani 1 1 d . .
Cl Cl -0.0720(2) 0.39384(14) 0.07592(17) 0.0449(5) Uani 1 1 d . .

loop_
_atom_site_aniso_label
_atom_site_aniso_U_11
_atom_site_aniso_U_22
_atom_site_aniso_U_33
_atom_site_aniso_U_23
_atom_site_aniso_U_13
_atom_site_aniso_U_12
Ni 0.0354(6) 0.0321(6) 0.0317(6) 0.0008(4) 0.0136(5) 0.0019(4)
N1 0.033(3) 0.028(3) 0.038(4) 0.006(3) 0.015(3) 0.001(3)
N2 0.031(4) 0.039(4) 0.040(4) 0.002(3) 0.013(3) 0.010(3)
N3 0.039(4) 0.033(3) 0.041(4) 0.004(3) 0.013(3) 0.009(3)
O1 0.051(4) 0.046(3) 0.037(3) -0.002(2) 0.013(3) 0.012(3)
O2 0.045(3) 0.025(3) 0.038(3) -0.003(2) 0.019(2) -0.004(2)
C1 0.037(4) 0.030(4) 0.041(4) 0.002(3) 0.019(4) 0.005(3)
C2 0.042(5) 0.040(5) 0.034(4) 0.006(3) 0.020(4) 0.008(4)
C3 0.044(5) 0.041(4) 0.041(4) -0.007(3) 0.024(4) -0.008(4)
C4 0.048(5) 0.033(4) 0.046(5) -0.016(3) 0.025(4) -0.006(4)
C5 0.038(4) 0.035(4) 0.053(5) 0.003(3) 0.021(4) 0.005(4)
C6 0.035(4) 0.029(4) 0.046(5) -0.003(3) 0.023(4) -0.006(3)
C7 0.034(4) 0.036(4) 0.033(4) 0.000(3) 0.020(4) 0.000(3)
C8 0.038(4) 0.034(4) 0.046(5) -0.001(3) 0.015(4) -0.001(4)
C9 0.050(5) 0.034(4) 0.054(5) 0.007(4) 0.023(4) -0.001(4)
C10 0.049(5) 0.040(5) 0.044(5) 0.006(4) 0.023(4) 0.008(4)
C11 0.056(5) 0.048(5) 0.036(5) 0.004(4) 0.016(4) 0.019(4)
C12 0.031(4) 0.045(5) 0.040(4) -0.003(3) 0.016(3) -0.001(4)
C13 0.032(4) 0.035(4) 0.041(4) -0.003(3) 0.020(3) 0.001(3)
C14 0.033(4) 0.050(5) 0.043(4) -0.009(4) 0.020(4) -0.002(4)
C15 0.070(6) 0.028(4) 0.045(5) -0.015(3) 0.033(4) -0.008(4)
C16 0.044(5) 0.044(5) 0.039(4) 0.005(3) 0.019(4) 0.007(4)
C17 0.044(5) 0.040(5) 0.033(4) -0.002(3) 0.017(3) -0.009(4)
C18 0.038(4) 0.035(4) 0.041(4) -0.004(3) 0.025(4) -0.006(3)
Cl 0.0434(11) 0.0484(12) 0.0477(12) 0.0042(9) 0.0236(9) 0.0008(9)

loop_
_atom_type_symbol
_atom_type_description
_atom_type_scat_dispersion_real
_atom_type_scat_dispersion_imag
_atom_type_scat_source
C C 0.0033 0.0016 'International Tables Vol C Tables 4.2.6.8 and 6.1.1.4'
H H 0.0000 0.0000 'International Tables Vol C Tables 4.2.6.8 and 6.1.1.4'
O O 0.0106 0.0060 'International Tables Vol C Tables 4.2.6.8 and 6.1.1.4'
Ni Ni 0.3393 1.1124 'International Tables Vol C Tables 4.2.6.8 and 6.1.1.4'
Cl Cl 0.1484 0.1585 'International Tables Vol C Tables 4.2.6.8 and 6.1.1.4'
N N 0.0061 0.0033 'International Tables Vol C Tables 4.2.6.8 and 6.1.1.4'

loop_
_geom_angle_atom_site_label_1
_geom_angle_atom_site_label_2
_geom_angle_atom_site_label_3
_geom_angle
N1 Ni N2 86.2(3)
N1 Ni N3 171.4(3)
N1 Ni O2 91.6(2)
N2 Ni N3 86.4(3)
N2 Ni O2 177.3(2)
N3 Ni O2 96.0(2)
Ni N1 C7 127.3(5)
Ni N1 C8 111.6(4)
C7 N1 C8 120.9(6)
Ni N2 H2N 109(4)
Ni N2 C9 109.6(5)
Ni N2 C10 108.6(5)
H2N N2 C9 110(5)
H2N N2 C10 103(4)
C9 N2 C10 116.3(6)
Ni N3 C11 113.5(5)
Ni N3 C12 126.3(5)
C11 N3 C12 120.2(7)
H1O O1 C1 101(6)
Ni O2 C18 126.2(5)
O1 C1 C2 123.1(7)
O1 C1 C6 115.3(7)
C2 C1 C6 121.5(7)
C1 C2 H2 120.1
C1 C2 C3 119.8(7)
H2 C2 C3 120.1
C2 C3 H3 119.9
C2 C3 C4 120.1(7)
H3 C3 C4 119.9
C3 C4 H4 120.2
C3 C4 C5 119.6(7)
H4 C4 C5 120.2
C4 C5 H5 119.0
C4 C5 C6 122.0(7)
H5 C5 C6 119.0
C1 C6 C5 116.9(7)
C1 C6 C7 118.9(6)
C5 C6 C7 123.9(7)
N1 C7 C6 132.5(7)
N1 C7 H7 113.8
C6 C7 H7 113.8
N1 C8 H8A 110.4
N1 C8 H8B 110.4
N1 C8 C9 106.8(6)
H8A C8 H8B 108.6
H8A C8 C9 110.4
H8B C8 C9 110.4
N2 C9 C8 105.1(6)
N2 C9 H9A 110.7
N2 C9 H9B 110.7
C8 C9 H9A 110.7
C8 C9 H9B 110.7
H9A C9 H9B 108.8
N2 C10 H10A 110.6
N2 C10 H10B 110.6
N2 C10 C11 105.8(6)
H10A C10 H10B 108.7
H10A C10 C11 110.6
H10B C10 C11 110.6
N3 C11 C10 106.0(6)
N3 C11 H11A 110.5
N3 C11 H11B 110.5
C10 C11 H11A 110.5
C10 C11 H11B 110.5
H11A C11 H11B 108.7
N3 C12 H12 117.8
N3 C12 C13 124.4(7)
H12 C12 C13 117.8
C12 C13 C14 118.4(7)
C12 C13 C18 122.0(7)
C14 C13 C18 119.6(7)
C13 C14 H14 118.5
C13 C14 C15 123.0(7)
H14 C14 C15 118.5
C14 C15 H15 121.4
C14 C15 C16 117.2(7)
H15 C15 C16 121.4
C15 C16 H16 119.3
C15 C16 C17 121.4(7)
H16 C16 C17 119.3
C16 C17 H17 119.6
C16 C17 C18 120.8(7)
H17 C17 C18 119.6
O2 C18 C13 124.5(7)
O2 C18 C17 117.6(6)
C13 C18 C17 117.8(7)

loop_
_geom_bond_atom_site_label_1
_geom_bond_atom_site_label_2
_geom_bond_distance
Ni N1 1.891(6)
Ni N2 1.883(6)
Ni N3 1.837(6)
Ni O2 1.823(5)
N1 C7 1.271(9)
N1 C8 1.478(9)
N2 H2N 0.81(6)
N2 C9 1.474(10)
N2 C10 1.473(9)
N3 C11 1.480(10)
N3 C12 1.282(9)
O1 H1O 0.82(8)
O1 C1 1.374(9)
O2 C18 1.311(8)
C1 C2 1.348(10)
C1 C6 1.412(10)
C2 H2 0.950
C2 C3 1.387(10)
C3 H3 0.950
C3 C4 1.388(10)
C4 H4 0.950
C4 C5 1.346(10)
C5 H5 0.950
C5 C6 1.397(10)
C6 C7 1.439(10)
C7 H7 0.950
C8 H8A 0.990
C8 H8B 0.990
C8 C9 1.507(10)
C9 H9A 0.990
C9 H9B 0.990
C10 H10A 0.990
C10 H10B 0.990
C10 C11 1.493(11)
C11 H11A 0.990
C11 H11B 0.990
C12 H12 0.950
C12 C13 1.433(10)
C13 C14 1.417(10)
C13 C18 1.390(10)
C14 H14 0.950
C14 C15 1.336(10)
C15 H15 0.950
C15 C16 1.416(11)
C16 H16 0.950
C16 C17 1.377(10)
C17 H17 0.950
C17 C18 1.399(10)

loop_
_geom_hbond_atom_site_label_D
_geom_hbond_atom_site_label_H
_geom_hbond_atom_site_label_A
_geom_hbond_distance_DH
_geom_hbond_distance_HA
_geom_hbond_distance_DA
_geom_hbond_angle_DHA
_geom_hbond_site_symmetry_A
N2 H2N Cl 0.81(6) 2.40(7) 3.162(7) 157(6) .
O1 H1O Cl 0.82(8) 2.17(8) 2.958(7) 163(7) 4_666

loop_
_geom_torsion_atom_site_label_1
_geom_torsion_atom_site_label_2
_geom_torsion_atom_site_label_3
_geom_torsion_atom_site_label_4
_geom_torsion
N2 Ni N1 C7 -170.4(6)
N2 Ni N1 C8 4.0(5)
O2 Ni N1 C7 11.1(6)
O2 Ni N1 C8 -174.5(5)
N1 Ni N2 C9 23.5(5)
N1 Ni N2 C10 151.4(5)
N3 Ni N2 C9 -152.2(5)
N3 Ni N2 C10 -24.2(5)
N2 Ni N3 C11 -2.1(5)
N2 Ni N3 C12 176.8(7)
O2 Ni N3 C11 176.5(5)
O2 Ni N3 C12 -4.5(7)
N1 Ni O2 C18 -167.6(6)
N3 Ni O2 C18 8.2(6)
O1 C1 C2 C3 -178.3(7)
C6 C1 C2 C3 -1.3(11)
C1 C2 C3 C4 1.3(11)
C2 C3 C4 C5 0.0(11)
C3 C4 C5 C6 -1.2(11)
C4 C5 C6 C1 1.2(11)
C4 C5 C6 C7 176.0(7)
O1 C1 C6 C5 177.3(6)
O1 C1 C6 C7 2.2(10)
C2 C1 C6 C5 0.1(11)
C2 C1 C6 C7 -175.0(7)
Ni N1 C7 C6 -176.0(6)
C8 N1 C7 C6 10.1(12)
C1 C6 C7 N1 -151.1(8)
C5 C6 C7 N1 34.2(12)
Ni N1 C8 C9 -29.6(7)
C7 N1 C8 C9 145.2(7)
Ni N2 C9 C8 -44.5(7)
C10 N2 C9 C8 -168.1(6)
N1 C8 C9 N2 46.8(8)
Ni N2 C10 C11 44.3(7)
C9 N2 C10 C11 168.4(6)
Ni N3 C11 C10 27.2(7)
C12 N3 C11 C10 -151.8(7)
N2 C10 C11 N3 -44.9(7)
Ni N3 C12 C13 -1.0(11)
C11 N3 C12 C13 177.9(7)
N3 C12 C13 C14 -177.0(7)
N3 C12 C13 C18 5.1(11)
C12 C13 C14 C15 178.2(7)
C18 C13 C14 C15 -3.9(11)
C13 C14 C15 C16 -0.1(11)
C14 C15 C16 C17 2.1(11)
C15 C16 C17 C18 -0.2(11)
Ni O2 C18 C13 -6.5(10)
Ni O2 C18 C17 168.9(5)
C12 C13 C18 O2 -1.1(11)
C12 C13 C18 C17 -176.5(6)
C14 C13 C18 O2 -179.0(6)
C14 C13 C18 C17 5.6(10)
C16 C17 C18 O2 -179.4(6)
C16 C17 C18 C13 -3.7(11)
